data_7116875
loop_
_publ_author_name
'Shenglai Yao'
'Tibor Szilvasi'
'Nils Lindenmaier'
'Yun Xiong'
'Shigeyoshi Inoue'
'Mario Adelhardt'
'Jorg Sutter'
'Karsten Meyer'
'Matthias Driess'

_publ_section_title
;
 Reductive cleavage of P4 by iron(I) centres: synthesis and structural
 characterisation of Fe2(P2)2 complexes with two bridging P22- ligands
;
_journal_name_full Chem.Commun.
_journal_page_first 6153
_journal_paper_doi 10.1039/C5cc00147A
_journal_volume 51
_journal_year 2015
_chemical_formula_sum 'C43 H69 Fe K0.5 N2 O4 P2'
_chemical_formula_weight 815.34
_chemical_name_systematic
; 
 ? 
;
_space_group_IT_number 14
_symmetry_cell_setting monoclinic
_symmetry_space_group_name_Hall '-P 2ybc'
_symmetry_space_group_name_H-M 'P 1 21/c 1'
_atom_sites_solution_hydrogens geom
_atom_sites_solution_primary direct
_atom_sites_solution_secondary difmap
_audit_creation_method
;
CrysAlisPro, Agilent Technologies,
Version 1.171.36.28 (release 01-02-2013 CrysAlis171 .NET)
(compiled Feb  1 2013,16:14:44)
;
_audit_update_record
;
2015-01-06 deposited with the CCDC.
2015-02-27 downloaded from the CCDC.
;
_cell_angle_alpha 90.00
_cell_angle_beta 90.3030(10)
_cell_angle_gamma 90.00
_cell_formula_units_Z 4
_cell_length_a 13.22050(10)
_cell_length_b 18.44860(10)
_cell_length_c 18.44340(10)
_cell_measurement_reflns_used 18660
_cell_measurement_temperature 150(2)
_cell_measurement_theta_max 73.7860
_cell_measurement_theta_min 4.1060
_cell_volume 4498.28(5)
_computing_cell_refinement
;
CrysAlisPro, Agilent Technologies,
Version 1.171.36.28 (release 01-02-2013 CrysAlis171 .NET)
(compiled Feb  1 2013,16:14:44)
;
_computing_data_collection
;
CrysAlisPro, Agilent Technologies,
Version 1.171.36.28 (release 01-02-2013 CrysAlis171 .NET)
(compiled Feb  1 2013,16:14:44)
;
_computing_data_reduction
;
CrysAlisPro, Agilent Technologies,
Version 1.171.36.28 (release 01-02-2013 CrysAlis171 .NET)
(compiled Feb  1 2013,16:14:44)
;
_computing_structure_refinement 'SHELXL-97 (Sheldrick, 1997)'
_computing_structure_solution 'SHELXS-97 (Sheldrick, 1990)'
_diffrn_ambient_temperature 150(2)
_diffrn_measured_fraction_theta_full 0.992
_diffrn_measured_fraction_theta_max 0.992
_diffrn_measurement_device_type 'SuperNova, Single source at offset, Atlas'
_diffrn_radiation_monochromator mirror
_diffrn_radiation_source 'SuperNova (Cu) X-ray Source'
_diffrn_radiation_type 'Cu K\a'
_diffrn_radiation_wavelength 1.5418
_diffrn_reflns_av_R_equivalents 0.0265
_diffrn_reflns_av_sigmaI/netI 0.0208
_diffrn_reflns_limit_h_max 15
_diffrn_reflns_limit_h_min -15
_diffrn_reflns_limit_k_max 22
_diffrn_reflns_limit_k_min -22
_diffrn_reflns_limit_l_max 21
_diffrn_reflns_limit_l_min -22
_diffrn_reflns_number 31580
_diffrn_reflns_theta_full 67.50
_diffrn_reflns_theta_max 67.50
_diffrn_reflns_theta_min 3.39
_exptl_absorpt_coefficient_mu 4.084
_exptl_absorpt_correction_T_max 1.00000
_exptl_absorpt_correction_T_min 0.44894
_exptl_absorpt_correction_type multi-scan
_exptl_absorpt_process_details
;
CrysAlisPro, Agilent Technologies,
Version 1.171.36.28 (release 01-02-2013 CrysAlis171 .NET)
(compiled Feb  1 2013,16:14:44)
Empirical absorption correction using spherical harmonics,
 implemented in SCALE3 ABSPACK scaling algorithm.
;
_exptl_crystal_colour black
_exptl_crystal_density_diffrn 1.204
_exptl_crystal_density_method 'not measured'
_exptl_crystal_description prism
_exptl_crystal_F_000 1754
_exptl_crystal_size_max 0.15
_exptl_crystal_size_mid 0.09
_exptl_crystal_size_min 0.06
_refine_diff_density_max 0.570
_refine_diff_density_min -0.485
_refine_diff_density_rms 0.045
_refine_ls_extinction_method none
_refine_ls_goodness_of_fit_ref 1.023
_refine_ls_hydrogen_treatment constr
_refine_ls_matrix_type full
_refine_ls_number_parameters 567
_refine_ls_number_reflns 8037
_refine_ls_number_restraints 109
_refine_ls_restrained_S_all 1.024
_refine_ls_R_factor_all 0.0418
_refine_ls_R_factor_gt 0.0370
_refine_ls_shift/su_max 0.002
_refine_ls_shift/su_mean 0.000
_refine_ls_structure_factor_coef Fsqd
_refine_ls_weighting_details 'calc w=1/[\s^2^(Fo^2^)+(0.0554P)^2^+2.4208P] where P=(Fo^2^+2Fc^2^)/3'
_refine_ls_weighting_scheme calc
_refine_ls_wR_factor_gt 0.0968
_refine_ls_wR_factor_ref 0.1013
_reflns_number_gt 7293
_reflns_number_total 8037
_reflns_threshold_expression >2sigma(I)
_cod_data_source_file c5cc00147a2.cif
_cod_data_source_block 4
_cod_original_sg_symbol_H-M P21/c
_cod_original_formula_sum 'C43 H69 Fe K0.50 N2 O4 P2'
_cod_database_code 7116875

loop_
_symmetry_equiv_pos_as_xyz
'x, y, z'
'-x, y+1/2, -z+1/2'
'-x, -y, -z'
'x, -y-1/2, z-1/2'

loop_
_atom_site_label
_atom_site_type_symbol
_atom_site_fract_x
_atom_site_fract_y
_atom_site_fract_z
_atom_site_U_iso_or_equiv
_atom_site_adp_type
_atom_site_occupancy
_atom_site_symmetry_multiplicity
_atom_site_calc_flag
_atom_site_refinement_flags
_atom_site_disorder_assembly
_atom_site_disorder_group
Fe1 Fe 0.46357(2) 0.945929(14) 0.549380(14) 0.02096(9) Uani 1 1 d . . .
K1 K 0.0000 0.5000 0.5000 0.04033(15) Uani 1 2 d S . .
P1 P 0.38969(4) 1.05941(3) 0.52404(3) 0.03377(13) Uani 1 1 d . . .
C1 C 0.43855(15) 0.88209(11) 0.69455(10) 0.0314(4) Uani 1 1 d . . .
H1 H 0.4365 0.8859 0.7459 0.038 Uiso 1 1 calc R . .
P2 P 0.38494(4) 0.98623(3) 0.44151(3) 0.03390(13) Uani 1 1 d . . .
O2A O 0.1986(3) 0.5187(3) 0.4903(2) 0.0732(11) Uani 0.72 1 d P A 1
C2 C 0.44511(17) 0.81237(11) 0.66653(10) 0.0343(4) Uani 1 1 d . . .
H2 H 0.4610 0.7742 0.6992 0.041 Uiso 1 1 calc R . .
C3 C 0.42998(15) 0.79452(10) 0.59385(10) 0.0295(4) Uani 1 1 d . . .
H3 H 0.4231 0.7444 0.5830 0.035 Uiso 1 1 calc R . .
O4 O 0.1769(4) 1.1272(3) 0.3011(3) 0.1644(17) Uani 1 1 d . . .
C4 C 0.41402(16) 1.00625(10) 0.70253(10) 0.0314(4) Uani 1 1 d . . .
N5 N 0.42413(11) 0.83961(8) 0.53863(8) 0.0243(3) Uani 1 1 d . . .
C5 C 0.31505(18) 1.03360(12) 0.70459(11) 0.0384(5) Uani 1 1 d . . .
C6 C 0.2957(2) 1.09313(14) 0.74932(13) 0.0530(6) Uani 1 1 d . . .
H6 H 0.2293 1.1127 0.7511 0.064 Uiso 1 1 calc R . .
N7 N 0.43485(12) 0.94369(8) 0.65804(8) 0.0266(3) Uani 1 1 d . . .
C7 C 0.3716(3) 1.12404(14) 0.79110(13) 0.0606(8) Uani 1 1 d . . .
H7 H 0.3570 1.1644 0.8212 0.073 Uiso 1 1 calc R . .
C8 C 0.4671(2) 1.09651(13) 0.78901(12) 0.0529(6) Uani 1 1 d . . .
H8 H 0.5184 1.1182 0.8180 0.064 Uiso 1 1 calc R . .
C9 C 0.49150(19) 1.03698(12) 0.74520(11) 0.0388(5) Uani 1 1 d . . .
C10 C 0.59797(18) 1.00680(13) 0.74734(11) 0.0431(5) Uani 1 1 d . . .
H10 H 0.6052 0.9728 0.7054 0.052 Uiso 1 1 calc R . .
C11 C 0.6171(2) 0.96317(16) 0.81705(13) 0.0575(7) Uani 1 1 d . . .
H11A H 0.6095 0.9950 0.8592 0.086 Uiso 1 1 calc R . .
H11B H 0.6859 0.9433 0.8163 0.086 Uiso 1 1 calc R . .
H11C H 0.5682 0.9234 0.8200 0.086 Uiso 1 1 calc R . .
C12 C 0.6783(2) 1.06585(17) 0.73936(15) 0.0635(8) Uani 1 1 d . . .
H12A H 0.6618 1.0964 0.6975 0.095 Uiso 1 1 calc R . .
H12B H 0.7446 1.0433 0.7322 0.095 Uiso 1 1 calc R . .
H12C H 0.6800 1.0957 0.7833 0.095 Uiso 1 1 calc R . .
C13 C 0.22998(17) 0.99701(13) 0.66330(12) 0.0423(5) Uani 1 1 d . . .
H13 H 0.2607 0.9707 0.6214 0.051 Uiso 1 1 calc R . .
C14 C 0.1512(2) 1.04957(16) 0.63273(16) 0.0588(7) Uani 1 1 d . . .
H14A H 0.1152 1.0729 0.6728 0.088 Uiso 1 1 calc R . .
H14B H 0.1028 1.0229 0.6024 0.088 Uiso 1 1 calc R . .
H14C H 0.1850 1.0866 0.6034 0.088 Uiso 1 1 calc R . .
C15 C 0.1788(2) 0.94012(16) 0.71197(17) 0.0602(7) Uani 1 1 d . . .
H15A H 0.2287 0.9037 0.7268 0.090 Uiso 1 1 calc R . .
H15B H 0.1239 0.9166 0.6850 0.090 Uiso 1 1 calc R . .
H15C H 0.1514 0.9639 0.7551 0.090 Uiso 1 1 calc R . .
C16 C 0.39136(14) 0.80682(10) 0.47173(10) 0.0268(4) Uani 1 1 d . . .
C17 C 0.45989(15) 0.76795(10) 0.42853(10) 0.0307(4) Uani 1 1 d . . .
C18 C 0.42382(18) 0.73710(12) 0.36422(11) 0.0396(5) Uani 1 1 d . . .
H18 H 0.4693 0.7111 0.3341 0.048 Uiso 1 1 calc R . .
C19 C 0.32408(19) 0.74339(13) 0.34332(12) 0.0449(5) Uani 1 1 d . . .
H19 H 0.3013 0.7223 0.2992 0.054 Uiso 1 1 calc R . .
C20 C 0.25724(18) 0.78072(12) 0.38707(12) 0.0416(5) Uani 1 1 d . . .
H20 H 0.1883 0.7844 0.3728 0.050 Uiso 1 1 calc R . .
C21 C 0.28876(15) 0.81289(10) 0.45152(11) 0.0322(4) Uani 1 1 d . . .
C22 C 0.21296(16) 0.85025(12) 0.50047(13) 0.0398(5) Uani 1 1 d . . .
H22 H 0.2512 0.8861 0.5307 0.048 Uiso 1 1 calc R . .
C23 C 0.1653(2) 0.79523(16) 0.55216(15) 0.0560(6) Uani 1 1 d . . .
H23A H 0.1291 0.7583 0.5240 0.084 Uiso 1 1 calc R . .
H23B H 0.1177 0.8201 0.5843 0.084 Uiso 1 1 calc R . .
H23C H 0.2184 0.7721 0.5813 0.084 Uiso 1 1 calc R . .
C24 C 0.13114(19) 0.89202(15) 0.45923(17) 0.0579(7) Uani 1 1 d . . .
H24A H 0.1629 0.9241 0.4236 0.087 Uiso 1 1 calc R . .
H24B H 0.0916 0.9210 0.4934 0.087 Uiso 1 1 calc R . .
H24C H 0.0864 0.8577 0.4342 0.087 Uiso 1 1 calc R . .
C25 C 0.56958(16) 0.75739(11) 0.45056(11) 0.0355(4) Uani 1 1 d . . .
H25 H 0.5854 0.7937 0.4893 0.043 Uiso 1 1 calc R . .
C26 C 0.64201(19) 0.77123(14) 0.38743(14) 0.0496(6) Uani 1 1 d . . .
H26A H 0.6352 0.7322 0.3517 0.074 Uiso 1 1 calc R . .
H26B H 0.7117 0.7726 0.4057 0.074 Uiso 1 1 calc R . .
H26C H 0.6254 0.8177 0.3646 0.074 Uiso 1 1 calc R . .
C27 C 0.58897(19) 0.68176(12) 0.48242(14) 0.0463(5) Uani 1 1 d . . .
H27A H 0.5464 0.6747 0.5252 0.069 Uiso 1 1 calc R . .
H27B H 0.6603 0.6774 0.4964 0.069 Uiso 1 1 calc R . .
H27C H 0.5725 0.6448 0.4460 0.069 Uiso 1 1 calc R . .
C28 C -0.0502(2) 0.63995(18) 0.62455(18) 0.0693(8) Uani 1 1 d . . .
H28A H -0.1251 0.6386 0.6245 0.083 Uiso 1 1 calc R A 3
H28B H -0.0276 0.6631 0.5790 0.083 Uiso 1 1 calc R A 3
C29 C -0.0129(2) 0.68191(17) 0.68788(17) 0.0654(7) Uani 1 1 d . A .
H29A H -0.0635 0.6826 0.7273 0.078 Uiso 1 1 calc R . .
H29B H 0.0036 0.7324 0.6741 0.078 Uiso 1 1 calc R . .
C30 C 0.0795(3) 0.6415(2) 0.7101(2) 0.0867(11) Uani 1 1 d . . .
H30A H 0.0913 0.6456 0.7630 0.104 Uiso 1 1 calc R A 3
H30B H 0.1398 0.6598 0.6843 0.104 Uiso 1 1 calc R A 3
C36 C -0.1100(3) 0.6671(2) 0.4156(2) 0.0988(14) Uani 1 1 d . . .
H36A H -0.1374 0.6929 0.4583 0.119 Uiso 1 1 calc R A 5
H36B H -0.1628 0.6346 0.3956 0.119 Uiso 1 1 calc R A 5
C37 C -0.0742(3) 0.7189(2) 0.3599(2) 0.0811(10) Uani 1 1 d . A .
H37A H -0.0461 0.7633 0.3826 0.097 Uiso 1 1 calc R . .
H37B H -0.1297 0.7327 0.3264 0.097 Uiso 1 1 calc R . .
C38 C 0.0064(2) 0.67698(19) 0.32117(16) 0.0660(8) Uani 1 1 d . . .
H38A H -0.0233 0.6455 0.2832 0.079 Uiso 1 1 calc R A 5
H38B H 0.0562 0.7100 0.2986 0.079 Uiso 1 1 calc R A 5
C40 C 0.1401(5) 1.1011(3) 0.3708(5) 0.161(3) Uani 1 1 d . . .
H40A H 0.1771 1.0566 0.3851 0.193 Uiso 1 1 calc R . .
H40B H 0.0672 1.0893 0.3672 0.193 Uiso 1 1 calc R . .
C41 C 0.1566(4) 1.1594(4) 0.4260(3) 0.144(3) Uani 1 1 d . . .
H41A H 0.0946 1.1883 0.4339 0.173 Uiso 1 1 calc R . .
H41B H 0.1806 1.1393 0.4728 0.173 Uiso 1 1 calc R . .
C42 C 0.2366(4) 1.2027(3) 0.3896(3) 0.130(2) Uani 1 1 d . . .
H42A H 0.2157 1.2542 0.3866 0.155 Uiso 1 1 calc R . .
H42B H 0.3004 1.2000 0.4178 0.155 Uiso 1 1 calc R . .
C43 C 0.2509(4) 1.1754(3) 0.3217(3) 0.1243(18) Uani 1 1 d . . .
H43A H 0.3174 1.1507 0.3200 0.149 Uiso 1 1 calc R . .
H43B H 0.2525 1.2159 0.2865 0.149 Uiso 1 1 calc R . .
O1A O -0.0111(3) 0.56864(19) 0.6295(2) 0.0656(11) Uani 0.728(7) 1 d P A 3
O3A O -0.0204(4) 0.6274(2) 0.4342(2) 0.0726(13) Uani 0.667(7) 1 d P A 5
C31A C 0.0565(3) 0.5633(2) 0.6887(2) 0.0583(12) Uani 0.728(7) 1 d P A 3
H31A H 0.1191 0.5377 0.6744 0.070 Uiso 0.728(7) 1 calc PR A 3
H31B H 0.0249 0.5368 0.7294 0.070 Uiso 0.728(7) 1 calc PR A 3
C32A C 0.2441(3) 0.5779(3) 0.5258(2) 0.0692(11) Uani 0.72 1 d PDU A 1
H32A H 0.2532 0.5670 0.5780 0.083 Uiso 0.72 1 calc PR A 1
H32B H 0.2011 0.6215 0.5210 0.083 Uiso 0.72 1 calc PR A 1
C33A C 0.3449(5) 0.5906(5) 0.4909(4) 0.091(2) Uani 0.72 1 d PDU A 1
H33A H 0.4007 0.5740 0.5229 0.109 Uiso 0.72 1 calc PR A 1
H33B H 0.3547 0.6426 0.4798 0.109 Uiso 0.72 1 calc PR A 1
C34A C 0.3407(5) 0.5458(3) 0.4216(4) 0.110(2) Uani 0.72 1 d PDU A 1
H34A H 0.3218 0.5766 0.3798 0.132 Uiso 0.72 1 calc PR A 1
H34B H 0.4073 0.5233 0.4119 0.132 Uiso 0.72 1 calc PR A 1
C35A C 0.2631(5) 0.4894(4) 0.4341(3) 0.0737(16) Uani 0.72 1 d PDU A 1
H35A H 0.2237 0.4801 0.3892 0.088 Uiso 0.72 1 calc PR A 1
H35B H 0.2948 0.4435 0.4502 0.088 Uiso 0.72 1 calc PR A 1
C39A C 0.0534(3) 0.6338(2) 0.3786(2) 0.0552(12) Uani 0.667(7) 1 d P A 5
H39A H 0.0725 0.5854 0.3601 0.066 Uiso 0.667(7) 1 calc PR A 5
H39B H 0.1149 0.6582 0.3974 0.066 Uiso 0.667(7) 1 calc PR A 5
O1B O 0.0287(6) 0.6050(6) 0.5970(5) 0.062(3) Uani 0.272(7) 1 d P A 4
O3B O -0.0746(7) 0.5982(5) 0.4086(5) 0.072(3) Uani 0.333(7) 1 d P A 6
C31B C 0.1140(8) 0.6090(7) 0.6419(7) 0.070(4) Uani 0.272(7) 1 d P A 4
H31C H 0.1669 0.6394 0.6194 0.084 Uiso 0.272(7) 1 calc PR A 4
H31D H 0.1422 0.5600 0.6507 0.084 Uiso 0.272(7) 1 calc PR A 4
C32B C 0.2208(8) 0.5938(5) 0.4420(8) 0.080(4) Uani 0.28 1 d PDU A 2
H32C H 0.1723 0.6295 0.4618 0.096 Uiso 0.28 1 calc PR A 2
H32D H 0.2345 0.6053 0.3905 0.096 Uiso 0.28 1 calc PR A 2
C33B C 0.3169(11) 0.5909(8) 0.4863(13) 0.079(5) Uani 0.28 1 d PDU A 2
H33C H 0.3021 0.5903 0.5388 0.094 Uiso 0.28 1 calc PR A 2
H33D H 0.3612 0.6328 0.4755 0.094 Uiso 0.28 1 calc PR A 2
C34B C 0.3655(6) 0.5202(5) 0.4623(4) 0.047(2) Uani 0.28 1 d PDU A 2
H34C H 0.3900 0.5217 0.4117 0.057 Uiso 0.28 1 calc PR A 2
H34D H 0.4199 0.5037 0.4954 0.057 Uiso 0.28 1 calc PR A 2
C35B C 0.2689(9) 0.4777(7) 0.4706(8) 0.057(3) Uani 0.28 1 d PDU A 2
H35C H 0.2698 0.4344 0.4389 0.068 Uiso 0.28 1 calc PR A 2
H35D H 0.2608 0.4616 0.5214 0.068 Uiso 0.28 1 calc PR A 2
C39B C -0.0229(8) 0.5952(6) 0.3424(5) 0.070(3) Uani 0.333(7) 1 d P A 6
H39C H -0.0665 0.5736 0.3044 0.084 Uiso 0.333(7) 1 calc PR A 6
H39D H 0.0389 0.5653 0.3474 0.084 Uiso 0.333(7) 1 calc PR A 6
O2B O 0.1872(7) 0.5252(6) 0.4500(6) 0.063(3) Uani 0.28 1 d P A 2

loop_
_atom_site_aniso_label
_atom_site_aniso_U_11
_atom_site_aniso_U_22
_atom_site_aniso_U_33
_atom_site_aniso_U_23
_atom_site_aniso_U_13
_atom_site_aniso_U_12
Fe1 0.02439(15) 0.02186(15) 0.01663(14) 0.00180(10) 0.00125(10) -0.00190(10)
K1 0.0401(3) 0.0399(3) 0.0410(3) -0.0014(3) 0.0037(3) -0.0004(3)
P1 0.0346(3) 0.0286(3) 0.0383(3) 0.0096(2) 0.0140(2) 0.00599(19)
C1 0.0431(11) 0.0336(10) 0.0174(8) 0.0034(7) 0.0013(7) -0.0033(8)
P2 0.0340(3) 0.0402(3) 0.0274(2) 0.0120(2) -0.00938(19) -0.0126(2)
O2A 0.052(2) 0.074(3) 0.094(3) -0.005(3) 0.019(2) -0.0117(17)
C2 0.0526(12) 0.0274(10) 0.0229(9) 0.0069(7) 0.0015(8) -0.0004(9)
C3 0.0383(10) 0.0234(9) 0.0267(9) 0.0008(7) 0.0050(8) -0.0014(7)
O4 0.159(4) 0.154(4) 0.180(4) -0.019(3) -0.015(3) -0.044(3)
C4 0.0489(11) 0.0275(9) 0.0180(8) 0.0014(7) 0.0073(8) -0.0027(8)
N5 0.0288(8) 0.0242(7) 0.0200(7) -0.0001(6) 0.0026(6) -0.0022(6)
C5 0.0546(13) 0.0358(11) 0.0250(10) 0.0028(8) 0.0125(9) 0.0029(10)
C6 0.0795(18) 0.0431(13) 0.0366(12) 0.0004(10) 0.0177(12) 0.0148(12)
N7 0.0334(8) 0.0265(8) 0.0198(7) 0.0004(6) 0.0020(6) -0.0029(6)
C7 0.111(2) 0.0364(13) 0.0347(12) -0.0091(10) 0.0095(14) 0.0063(14)
C8 0.092(2) 0.0362(12) 0.0308(11) -0.0056(9) -0.0019(12) -0.0104(13)
C9 0.0651(14) 0.0308(10) 0.0205(9) 0.0016(8) 0.0010(9) -0.0101(10)
C10 0.0561(13) 0.0466(13) 0.0267(10) 0.0004(9) -0.0075(9) -0.0156(11)
C11 0.0737(18) 0.0652(17) 0.0334(12) 0.0065(11) -0.0111(12) -0.0054(14)
C12 0.0745(19) 0.0687(18) 0.0471(15) -0.0045(13) -0.0104(13) -0.0334(15)
C13 0.0401(11) 0.0505(13) 0.0364(11) 0.0011(10) 0.0141(9) 0.0053(10)
C14 0.0488(14) 0.0709(18) 0.0568(16) 0.0101(13) 0.0130(12) 0.0142(12)
C15 0.0533(15) 0.0640(17) 0.0634(17) 0.0106(13) 0.0140(13) -0.0045(12)
C16 0.0368(10) 0.0217(9) 0.0218(9) 0.0006(7) 0.0008(7) -0.0063(7)
C17 0.0424(11) 0.0258(9) 0.0240(9) 0.0005(7) 0.0047(8) -0.0024(8)
C18 0.0584(14) 0.0334(11) 0.0272(10) -0.0047(8) 0.0036(9) -0.0031(9)
C19 0.0676(15) 0.0393(12) 0.0277(10) -0.0062(9) -0.0086(10) -0.0098(11)
C20 0.0455(12) 0.0384(12) 0.0407(12) 0.0010(9) -0.0117(9) -0.0115(9)
C21 0.0370(10) 0.0274(10) 0.0321(10) 0.0007(8) 0.0000(8) -0.0076(8)
C22 0.0314(10) 0.0395(12) 0.0487(12) -0.0056(10) 0.0030(9) -0.0072(9)
C23 0.0469(14) 0.0608(16) 0.0604(16) 0.0038(13) 0.0167(12) -0.0050(12)
C24 0.0367(12) 0.0541(15) 0.0827(19) 0.0021(14) -0.0039(12) 0.0013(11)
C25 0.0432(11) 0.0300(10) 0.0333(10) -0.0032(8) 0.0066(8) 0.0026(8)
C26 0.0518(14) 0.0486(14) 0.0487(13) -0.0056(11) 0.0184(11) 0.0023(11)
C27 0.0544(14) 0.0344(12) 0.0501(13) 0.0015(10) 0.0016(11) 0.0079(10)
C28 0.0699(19) 0.071(2) 0.0674(18) -0.0215(15) -0.0124(15) 0.0107(15)
C29 0.0701(18) 0.0626(18) 0.0634(18) -0.0128(14) -0.0025(14) 0.0001(14)
C30 0.079(2) 0.098(3) 0.083(2) -0.037(2) -0.0309(18) 0.0188(19)
C36 0.105(3) 0.102(3) 0.090(3) 0.036(2) 0.042(2) 0.052(2)
C37 0.084(2) 0.075(2) 0.085(2) 0.0159(18) 0.0139(18) 0.0179(18)
C38 0.0573(16) 0.082(2) 0.0587(17) 0.0112(15) 0.0053(13) 0.0001(14)
C40 0.116(4) 0.117(4) 0.250(8) 0.105(5) -0.085(5) -0.044(3)
C41 0.096(3) 0.226(8) 0.111(4) 0.062(5) 0.000(3) 0.048(4)
C42 0.153(5) 0.126(4) 0.110(4) 0.023(3) -0.047(3) -0.067(4)
C43 0.084(3) 0.131(4) 0.158(5) -0.024(4) -0.004(3) -0.019(3)
O1A 0.078(2) 0.0556(18) 0.063(2) -0.0173(15) -0.0206(17) 0.0077(16)
O3A 0.081(3) 0.079(3) 0.059(2) 0.0254(19) 0.025(2) 0.034(2)
C31A 0.055(2) 0.066(2) 0.054(2) -0.0075(18) -0.0059(17) 0.0073(18)
C32A 0.067(3) 0.083(3) 0.058(2) -0.011(2) -0.0112(18) 0.005(2)
C33A 0.086(3) 0.100(5) 0.086(4) 0.018(3) -0.007(3) -0.051(4)
C34A 0.092(4) 0.097(4) 0.142(5) -0.031(4) 0.058(4) -0.015(3)
C35A 0.067(3) 0.076(3) 0.078(4) -0.020(3) 0.010(3) 0.005(2)
C39A 0.052(2) 0.057(2) 0.057(2) 0.0116(19) 0.0087(18) 0.0002(18)
O1B 0.052(4) 0.078(6) 0.055(5) -0.030(5) -0.008(3) 0.008(4)
O3B 0.064(5) 0.085(6) 0.068(5) 0.038(4) 0.019(4) 0.026(4)
C31B 0.056(6) 0.080(8) 0.074(8) -0.030(6) -0.011(5) 0.017(5)
C32B 0.069(6) 0.038(5) 0.134(11) 0.029(6) -0.018(6) 0.006(4)
C33B 0.072(8) 0.051(5) 0.112(12) 0.005(7) -0.016(7) -0.023(5)
C34B 0.029(3) 0.088(6) 0.024(4) 0.025(4) 0.003(3) 0.001(3)
C35B 0.050(5) 0.048(5) 0.074(9) -0.012(7) -0.001(6) -0.007(4)
C39B 0.077(6) 0.079(7) 0.054(5) 0.016(5) 0.010(4) 0.011(5)
O2B 0.040(4) 0.053(4) 0.097(7) 0.033(6) 0.024(5) 0.008(3)

loop_
_atom_type_symbol
_atom_type_description
_atom_type_scat_dispersion_real
_atom_type_scat_dispersion_imag
_atom_type_scat_source
C C 0.0181 0.0091 'International Tables Vol C Tables 4.2.6.8 and 6.1.1.4'
H H 0.0000 0.0000 'International Tables Vol C Tables 4.2.6.8 and 6.1.1.4'
N N 0.0311 0.0180 'International Tables Vol C Tables 4.2.6.8 and 6.1.1.4'
O O 0.0492 0.0322 'International Tables Vol C Tables 4.2.6.8 and 6.1.1.4'
P P 0.2955 0.4335 'International Tables Vol C Tables 4.2.6.8 and 6.1.1.4'
K K 0.3868 1.0657 'International Tables Vol C Tables 4.2.6.8 and 6.1.1.4'
Fe Fe -1.1336 3.1974 'International Tables Vol C Tables 4.2.6.8 and 6.1.1.4'

loop_
_geom_angle_atom_site_label_1
_geom_angle_atom_site_label_2
_geom_angle_atom_site_label_3
_geom_angle
_geom_angle_site_symmetry_1
_geom_angle_site_symmetry_3
N5 Fe1 N7 91.56(6) . .
N5 Fe1 P1 136.89(5) . .
N7 Fe1 P1 97.68(5) . .
N5 Fe1 P2 96.30(4) . .
N7 Fe1 P2 138.62(5) . .
P1 Fe1 P2 51.14(2) . .
N5 Fe1 P2 137.01(5) . 3_676
N7 Fe1 P2 95.89(5) . 3_676
P1 Fe1 P2 83.91(2) . 3_676
P2 Fe1 P2 105.190(17) . 3_676
N5 Fe1 P1 96.54(4) . 3_676
N7 Fe1 P1 135.70(5) . 3_676
P1 Fe1 P1 105.245(17) . 3_676
P2 Fe1 P1 83.68(2) . 3_676
P2 Fe1 P1 50.85(2) 3_676 3_676
N5 Fe1 Fe1 133.88(4) . 3_676
N7 Fe1 Fe1 134.53(4) . 3_676
P1 Fe1 Fe1 52.904(14) . 3_676
P2 Fe1 Fe1 52.704(14) . 3_676
P2 Fe1 Fe1 52.486(14) 3_676 3_676
P1 Fe1 Fe1 52.341(14) 3_676 3_676
O2A K1 O2A 180.0 . 3_566
O2A K1 O3A 87.25(16) . .
O2A K1 O3A 92.75(16) 3_566 .
O2A K1 O3A 92.75(16) . 3_566
O2A K1 O3A 87.25(16) 3_566 3_566
O3A K1 O3A 180.00(14) . 3_566
O2A K1 O1B 79.2(2) . .
O2A K1 O1B 100.8(2) 3_566 .
O3A K1 O1B 71.2(3) . .
O3A K1 O1B 108.8(3) 3_566 .
O2A K1 O1B 100.8(2) . 3_566
O2A K1 O1B 79.2(2) 3_566 3_566
O3A K1 O1B 108.8(3) . 3_566
O3A K1 O1B 71.2(3) 3_566 3_566
O1B K1 O1B 180.0(3) . 3_566
O2A K1 O3B 103.4(2) . .
O2A K1 O3B 76.6(2) 3_566 .
O3A K1 O3B 21.9(2) . .
O3A K1 O3B 158.1(2) 3_566 .
O1B K1 O3B 89.0(3) . .
O1B K1 O3B 91.0(3) 3_566 .
O2A K1 O3B 76.6(2) . 3_566
O2A K1 O3B 103.4(2) 3_566 3_566
O3A K1 O3B 158.1(2) . 3_566
O3A K1 O3B 21.9(2) 3_566 3_566
O1B K1 O3B 91.0(3) . 3_566
O1B K1 O3B 89.0(3) 3_566 3_566
O3B K1 O3B 180.000(1) . 3_566
O2A K1 O2B 163.5(2) . 3_566
O2A K1 O2B 16.5(2) 3_566 3_566
O3A K1 O2B 102.6(2) . 3_566
O3A K1 O2B 77.4(2) 3_566 3_566
O1B K1 O2B 91.4(3) . 3_566
O1B K1 O2B 88.6(3) 3_566 3_566
O3B K1 O2B 89.8(3) . 3_566
O3B K1 O2B 90.2(3) 3_566 3_566
O2A K1 O2B 16.5(2) . .
O2A K1 O2B 163.5(2) 3_566 .
O3A K1 O2B 77.4(2) . .
O3A K1 O2B 102.6(2) 3_566 .
O1B K1 O2B 88.6(3) . .
O1B K1 O2B 91.4(3) 3_566 .
O3B K1 O2B 90.2(3) . .
O3B K1 O2B 89.8(3) 3_566 .
O2B K1 O2B 180.000(1) 3_566 .
O2A K1 O1A 93.23(13) . .
O2A K1 O1A 86.77(13) 3_566 .
O3A K1 O1A 89.03(13) . .
O3A K1 O1A 90.97(13) 3_566 .
O1B K1 O1A 22.4(2) . .
O1B K1 O1A 157.6(2) 3_566 .
O3B K1 O1A 102.7(2) . .
O3B K1 O1A 77.3(2) 3_566 .
O2B K1 O1A 74.0(3) 3_566 .
O2B K1 O1A 106.0(3) . .
O2A K1 O1A 86.77(13) . 3_566
O2A K1 O1A 93.23(13) 3_566 3_566
O3A K1 O1A 90.97(13) . 3_566
O3A K1 O1A 89.03(13) 3_566 3_566
O1B K1 O1A 157.6(2) . 3_566
O1B K1 O1A 22.4(2) 3_566 3_566
O3B K1 O1A 77.3(2) . 3_566
O3B K1 O1A 102.7(2) 3_566 3_566
O2B K1 O1A 106.0(3) 3_566 3_566
O2B K1 O1A 74.0(3) . 3_566
O1A K1 O1A 180.0 . 3_566
P2 P1 Fe1 64.53(2) . .
P2 P1 Fe1 64.40(2) . 3_676
Fe1 P1 Fe1 74.755(17) . 3_676
N7 C1 C2 127.51(17) . .
P1 P2 Fe1 64.33(2) . .
P1 P2 Fe1 64.75(2) . 3_676
Fe1 P2 Fe1 74.810(17) . 3_676
C32A O2A C35A 111.7(4) . .
C32A O2A K1 119.4(3) . .
C35A O2A K1 125.8(3) . .
C1 C2 C3 124.59(18) . .
N5 C3 C2 127.02(18) . .
C43 O4 C40 102.2(5) . .
C5 C4 C9 121.06(19) . .
C5 C4 N7 118.93(18) . .
C9 C4 N7 119.96(19) . .
C3 N5 C16 114.44(15) . .
C3 N5 Fe1 121.23(12) . .
C16 N5 Fe1 124.30(11) . .
C6 C5 C4 118.2(2) . .
C6 C5 C13 120.6(2) . .
C4 C5 C13 121.10(19) . .
C7 C6 C5 121.2(3) . .
C1 N7 C4 113.87(15) . .
C1 N7 Fe1 120.71(13) . .
C4 N7 Fe1 125.36(11) . .
C8 C7 C6 120.0(2) . .
C7 C8 C9 121.7(2) . .
C8 C9 C4 117.9(2) . .
C8 C9 C10 119.3(2) . .
C4 C9 C10 122.69(19) . .
C9 C10 C12 112.4(2) . .
C9 C10 C11 111.3(2) . .
C12 C10 C11 110.0(2) . .
C5 C13 C14 113.9(2) . .
C5 C13 C15 109.8(2) . .
C14 C13 C15 110.3(2) . .
C17 C16 C21 120.85(17) . .
C17 C16 N5 120.55(17) . .
C21 C16 N5 118.58(16) . .
C18 C17 C16 118.09(19) . .
C18 C17 C25 119.78(18) . .
C16 C17 C25 122.12(17) . .
C19 C18 C17 121.7(2) . .
C18 C19 C20 119.5(2) . .
C19 C20 C21 121.4(2) . .
C20 C21 C16 118.41(19) . .
C20 C21 C22 120.43(19) . .
C16 C21 C22 121.09(18) . .
C21 C22 C24 113.6(2) . .
C21 C22 C23 110.18(19) . .
C24 C22 C23 110.6(2) . .
C17 C25 C26 112.04(18) . .
C17 C25 C27 112.14(18) . .
C26 C25 C27 109.79(18) . .
O1B C28 O1A 44.5(5) . .
O1B C28 C29 107.2(4) . .
O1A C28 C29 108.3(3) . .
C28 C29 C30 103.0(3) . .
C31B C30 C29 103.1(5) . .
C31B C30 C31A 56.9(6) . .
C29 C30 C31A 103.9(3) . .
O3B C36 O3A 42.4(4) . .
O3B C36 C37 115.2(4) . .
O3A C36 C37 103.3(3) . .
C36 C37 C38 103.1(3) . .
C39A C38 C37 103.7(3) . .
C39A C38 C39B 54.1(4) . .
C37 C38 C39B 101.3(4) . .
O4 C40 C41 108.2(4) . .
C42 C41 C40 100.5(5) . .
C43 C42 C41 108.5(5) . .
C42 C43 O4 113.0(5) . .
C31A O1A C28 110.2(3) . .
C31A O1A K1 127.8(2) . .
C28 O1A K1 113.5(2) . .
C39A O3A C36 110.7(3) . .
C39A O3A K1 109.5(2) . .
C36 O3A K1 130.0(3) . .
O1A C31A C30 105.0(3) . .
O2A C32A C33A 107.5(4) . .
C32A C33A C34A 104.3(5) . .
C35A C34A C33A 105.9(5) . .
O2A C35A C34A 105.0(5) . .
O3A C39A C38 106.1(3) . .
C28 O1B C31B 112.3(6) . .
C28 O1B K1 120.0(5) . .
C31B O1B K1 123.3(6) . .
C36 O3B C39B 106.7(6) . .
C36 O3B K1 134.6(6) . .
C39B O3B K1 110.1(5) . .
O1B C31B C30 106.1(8) . .
O2B C32B C33B 100.6(10) . .
C32B C33B C34B 103.2(9) . .
C35B C34B C33B 93.4(11) . .
O2B C35B C34B 106.9(9) . .
O3B C39B C38 107.2(8) . .
C32B O2B C35B 110.6(9) . .
C32B O2B K1 120.3(8) . .
C35B O2B K1 119.7(6) . .

loop_
_geom_bond_atom_site_label_1
_geom_bond_atom_site_label_2
_geom_bond_distance
_geom_bond_site_symmetry_2
Fe1 N5 2.0389(15) .
Fe1 N7 2.0422(15) .
Fe1 P1 2.3560(5) .
Fe1 P2 2.3600(5) .
Fe1 P2 2.3669(5) 3_676
Fe1 P1 2.3738(5) 3_676
Fe1 Fe1 2.8713(5) 3_676
K1 O2A 2.655(4) .
K1 O2A 2.655(4) 3_566
K1 O3A 2.659(4) .
K1 O3A 2.659(4) 3_566
K1 O1B 2.662(7) .
K1 O1B 2.662(7) 3_566
K1 O3B 2.660(7) .
K1 O3B 2.660(7) 3_566
K1 O2B 2.686(9) 3_566
K1 O2B 2.686(9) .
K1 O1A 2.708(3) .
K1 O1A 2.708(3) 3_566
P1 P2 2.0353(8) .
P1 Fe1 2.3738(5) 3_676
C1 N7 1.322(2) .
C1 C2 1.389(3) .
P2 Fe1 2.3669(5) 3_676
O2A C32A 1.405(6) .
O2A C35A 1.451(8) .
C2 C3 1.394(3) .
C3 N5 1.317(2) .
O4 C43 1.373(6) .
O4 C40 1.459(8) .
C4 C5 1.403(3) .
C4 C9 1.408(3) .
C4 N7 1.443(2) .
N5 C16 1.439(2) .
C5 C6 1.398(3) .
C5 C13 1.514(3) .
C6 C7 1.384(4) .
C7 C8 1.361(4) .
C8 C9 1.402(3) .
C9 C10 1.514(4) .
C10 C12 1.529(3) .
C10 C11 1.537(3) .
C13 C14 1.529(3) .
C13 C15 1.540(3) .
C16 C17 1.406(3) .
C16 C21 1.409(3) .
C17 C18 1.397(3) .
C17 C25 1.517(3) .
C18 C19 1.377(3) .
C19 C20 1.383(3) .
C20 C21 1.391(3) .
C21 C22 1.518(3) .
C22 C24 1.528(3) .
C22 C23 1.531(3) .
C25 C26 1.533(3) .
C25 C27 1.535(3) .
C28 O1B 1.330(8) .
C28 O1A 1.416(4) .
C28 C29 1.483(4) .
C29 C30 1.487(5) .
C30 C31B 1.468(11) .
C30 C31A 1.526(5) .
C36 O3B 1.362(9) .
C36 O3A 1.433(5) .
C36 C37 1.482(5) .
C37 C38 1.501(4) .
C38 C39A 1.461(5) .
C38 C39B 1.606(11) .
C40 C41 1.497(9) .
C41 C42 1.488(7) .
C42 C43 1.366(7) .
O1A C31A 1.410(5) .
O3A C39A 1.424(5) .
C32A C33A 1.501(7) .
C33A C34A 1.522(6) .
C34A C35A 1.480(6) .
O1B C31B 1.398(13) .
O3B C39B 1.402(11) .
C32B O2B 1.350(15) .
C32B C33B 1.508(8) .
C33B C34B 1.520(8) .
C34B C35B 1.507(8) .
C35B O2B 1.440(18) .
